data_4075203
loop_
_publ_author_name
'Lu, Xiu Lian'
'McGrath, Thomas D.'
'Stone, F. Gordon A.'

_publ_section_title
;
 Synthesis and Reactivity of 10- and 12-Vertex Cobalt&#x2212;Monocarborane
 Anions Containing Multiple Metal Centers
;
_journal_issue 10
_journal_name_full Organometallics
_journal_page_first 2590
_journal_paper_doi 10.1021/om060123d
_journal_volume 25
_journal_year 2006
_chemical_formula_sum 'C42 H38 B7 Co2 N O5 P2'
_chemical_formula_weight 892.20
_chemical_name_systematic
; 
 ? 
;
_space_group_IT_number 2
_symmetry_cell_setting triclinic
_symmetry_space_group_name_Hall '-P 1'
_symmetry_space_group_name_H-M 'P -1'
_atom_sites_solution_hydrogens geom
_atom_sites_solution_primary direct
_atom_sites_solution_secondary difmap
_audit_creation_method SHELXL-97
_cell_angle_alpha 109.367(3)
_cell_angle_beta 90.463(3)
_cell_angle_gamma 97.224(3)
_cell_formula_units_Z 2
_cell_length_a 11.5563(6)
_cell_length_b 12.7164(7)
_cell_length_c 15.1804(9)
_cell_measurement_reflns_used 6991
_cell_measurement_temperature 110(2)
_cell_measurement_theta_max 28.70
_cell_measurement_theta_min 2.30
_cell_volume 2084.9(2)
_computing_cell_refinement 'Bruker APEX2 (Bruker, 2003)'
_computing_data_collection 'Bruker APEX2 (Bruker, 2003)'
_computing_data_reduction 'Bruker APEX2 (Bruker, 2003)'
_computing_molecular_graphics 'Bruker SHELXTL (Bruker, 2001)'
_computing_publication_material 'Bruker SHELXTL (Bruker, 2001)'
_computing_structure_refinement 'Bruker SHELXTL (Bruker, 2001)'
_computing_structure_solution 'Bruker SHELXTL (Bruker, 2001)'
_diffrn_ambient_temperature 110(2)
_diffrn_measured_fraction_theta_full 0.997
_diffrn_measured_fraction_theta_max 0.835
_diffrn_measurement_device_type 'Bruker-Nonius X8 APEX CCD area detector'
_diffrn_measurement_method 'phi and omega scans'
_diffrn_radiation_monochromator graphite
_diffrn_radiation_source 'fine-focus sealed tube'
_diffrn_radiation_type MoK\a
_diffrn_radiation_wavelength 0.71073
_diffrn_reflns_av_R_equivalents 0.0381
_diffrn_reflns_av_sigmaI/netI 0.0382
_diffrn_reflns_limit_h_max 17
_diffrn_reflns_limit_h_min -18
_diffrn_reflns_limit_k_max 19
_diffrn_reflns_limit_k_min -20
_diffrn_reflns_limit_l_max 23
_diffrn_reflns_limit_l_min -23
_diffrn_reflns_number 80335
_diffrn_reflns_theta_full 27.50
_diffrn_reflns_theta_max 34.93
_diffrn_reflns_theta_min 1.78
_exptl_absorpt_coefficient_mu 0.919
_exptl_absorpt_correction_T_max 0.841
_exptl_absorpt_correction_T_min 0.697
_exptl_absorpt_correction_type multi-scan
_exptl_absorpt_process_details 'SADABS (Bruker, 2003)'
_exptl_crystal_colour 'dark orange-purple'
_exptl_crystal_density_diffrn 1.421
_exptl_crystal_density_method 'not measured'
_exptl_crystal_description prism
_exptl_crystal_F_000 912
_exptl_crystal_size_max 0.31
_exptl_crystal_size_mid 0.19
_exptl_crystal_size_min 0.19
_refine_diff_density_max 1.296
_refine_diff_density_min -0.363
_refine_diff_density_rms 0.071
_refine_ls_extinction_method none
_refine_ls_goodness_of_fit_ref 1.054
_refine_ls_hydrogen_treatment mixed
_refine_ls_matrix_type full
_refine_ls_number_parameters 556
_refine_ls_number_reflns 15254
_refine_ls_number_restraints 0
_refine_ls_restrained_S_all 1.054
_refine_ls_R_factor_all 0.0517
_refine_ls_R_factor_gt 0.0334
_refine_ls_shift/su_max 0.002
_refine_ls_shift/su_mean 0.000
_refine_ls_structure_factor_coef Fsqd
_refine_ls_weighting_details 'calc w=1/[\s^2^(Fo^2^)+(0.0464P)^2^+0.4541P] where P=(Fo^2^+2Fc^2^)/3'
_refine_ls_weighting_scheme calc
_refine_ls_wR_factor_gt 0.0850
_refine_ls_wR_factor_ref 0.0910
_reflns_number_gt 11693
_reflns_number_total 15254
_reflns_threshold_expression >2sigma(I)
_cod_data_source_file om060123dsi20060207_101029.cif
_cod_data_source_block 6
_cod_depositor_comments
;
The following automatic conversions were performed:

'_symmetry_cell_setting' value 'Triclinic' changed to 'triclinic'
according to /home/saulius/struct/CIF-dictionaries/cif_core.dic
dictionary named 'cif_core.dic' version 2.4.1 from 2010-06-29.

Automatic conversion script
Id: cif_fix_values 1715 2011-07-08 13:25:40Z adriana 
;
_cod_original_sg_symbol_H-M 'P-1   '
_cod_database_code 4075203

loop_
_symmetry_equiv_pos_as_xyz
'x, y, z'
'-x, -y, -z'

loop_
_atom_site_label
_atom_site_type_symbol
_atom_site_fract_x
_atom_site_fract_y
_atom_site_fract_z
_atom_site_U_iso_or_equiv
_atom_site_adp_type
_atom_site_occupancy
_atom_site_symmetry_multiplicity
_atom_site_calc_flag
_atom_site_refinement_flags
C1 C 0.91726(13) 0.72111(13) 0.32225(11) 0.0271(3) Uani 1 1 d .
H1 H 0.9903(17) 0.7311(15) 0.3477(13) 0.033 Uiso 1 1 d .
B2 B 0.80569(15) 0.65613(14) 0.35350(12) 0.0258(3) Uani 1 1 d .
H2 H 0.8210(16) 0.6156(15) 0.4019(13) 0.031 Uiso 1 1 d .
B3 B 0.82514(14) 0.80896(13) 0.35936(11) 0.0220(3) Uani 1 1 d .
H3 H 0.8574(15) 0.8881(15) 0.4119(12) 0.026 Uiso 1 1 d .
B4 B 0.88141(14) 0.76333(14) 0.23894(12) 0.0233(3) Uani 1 1 d .
H4 H 0.9434(16) 0.8125(15) 0.2099(13) 0.028 Uiso 1 1 d .
B5 B 0.86136(15) 0.61753(15) 0.23357(13) 0.0261(3) Uani 1 1 d .
H5 H 0.9130(16) 0.5453(15) 0.1963(13) 0.031 Uiso 1 1 d .
Co6 Co 0.650381(15) 0.733452(14) 0.361182(12) 0.01655(4) Uani 1 1 d .
B7 B 0.73396(13) 0.79964(12) 0.25734(10) 0.0173(3) Uani 1 1 d .
H7 H 0.7197(14) 0.8809(14) 0.2526(12) 0.021 Uiso 1 1 d .
B8 B 0.76340(14) 0.66641(12) 0.17020(11) 0.0202(3) Uani 1 1 d .
H8 H 0.7705(15) 0.6387(14) 0.0914(12) 0.024 Uiso 1 1 d .
B9 B 0.70572(14) 0.59312(12) 0.24931(11) 0.0205(3) Uani 1 1 d .
H9 H 0.6667(15) 0.5049(14) 0.2347(12) 0.025 Uiso 1 1 d .
Co10 Co 0.587702(15) 0.676883(13) 0.196775(12) 0.01548(4) Uani 1 1 d .
C61 C 0.63001(13) 0.86097(12) 0.44941(10) 0.0241(3) Uani 1 1 d .
O61 O 0.61436(11) 0.94212(9) 0.50578(9) 0.0356(3) Uani 1 1 d .
C62 C 0.59168(13) 0.64247(11) 0.41983(10) 0.0231(3) Uani 1 1 d .
O62 O 0.55585(12) 0.58105(9) 0.45670(8) 0.0364(3) Uani 1 1 d .
C101 C 0.54151(12) 0.75599(11) 0.13030(10) 0.0209(3) Uani 1 1 d .
O101 O 0.50941(10) 0.80898(9) 0.09000(8) 0.0309(2) Uani 1 1 d .
C102 C 0.50633(13) 0.54529(11) 0.13372(10) 0.0232(3) Uani 1 1 d .
O102 O 0.45614(11) 0.45972(9) 0.09146(8) 0.0357(3) Uani 1 1 d .
C610 C 0.49771(12) 0.73067(11) 0.29708(10) 0.0207(3) Uani 1 1 d .
O610 O 0.40617(9) 0.75516(10) 0.32178(8) 0.0310(2) Uani 1 1 d .
P1 P -0.00244(3) 0.81754(2) 0.72763(2) 0.01374(6) Uani 1 1 d .
N1 N 0.07239(9) 0.85528(9) 0.82281(7) 0.0172(2) Uani 1 1 d .
C111 C -0.07813(11) 0.93040(10) 0.72318(9) 0.0171(2) Uani 1 1 d .
C112 C -0.09063(13) 0.95470(12) 0.64063(10) 0.0234(3) Uani 1 1 d .
H112 H -0.0567 0.9126 0.5854 0.028 Uiso 1 1 calc R
C113 C -0.15290(14) 1.04064(13) 0.63993(12) 0.0302(3) Uani 1 1 d .
H113 H -0.1608 1.0583 0.5843 0.036 Uiso 1 1 calc R
C114 C -0.20363(13) 1.10093(13) 0.71998(12) 0.0301(3) Uani 1 1 d .
H114 H -0.2461 1.1598 0.7189 0.036 Uiso 1 1 calc R
C115 C -0.19298(13) 1.07619(12) 0.80159(11) 0.0261(3) Uani 1 1 d .
H115 H -0.2288 1.1173 0.8561 0.031 Uiso 1 1 calc R
C116 C -0.12973(12) 0.99097(11) 0.80363(10) 0.0203(2) Uani 1 1 d .
H116 H -0.1217 0.9740 0.8596 0.024 Uiso 1 1 calc R
C121 C -0.11262(11) 0.70129(10) 0.72054(9) 0.0172(2) Uani 1 1 d .
C122 C -0.22047(13) 0.68992(12) 0.67488(12) 0.0290(3) Uani 1 1 d .
H122 H -0.2362 0.7435 0.6468 0.035 Uiso 1 1 calc R
C123 C -0.30535(14) 0.60026(13) 0.67027(14) 0.0367(4) Uani 1 1 d .
H123 H -0.3788 0.5921 0.6385 0.044 Uiso 1 1 calc R
C124 C -0.28271(14) 0.52324(12) 0.71197(11) 0.0327(4) Uani 1 1 d .
H124 H -0.3417 0.4634 0.7105 0.039 Uiso 1 1 calc R
C125 C -0.17509(16) 0.53256(12) 0.75569(10) 0.0321(4) Uani 1 1 d .
H125 H -0.1595 0.4782 0.7830 0.039 Uiso 1 1 calc R
C126 C -0.08914(14) 0.62159(11) 0.75997(10) 0.0246(3) Uani 1 1 d .
H126 H -0.0148 0.6278 0.7897 0.030 Uiso 1 1 calc R
C131 C 0.07969(12) 0.77578(10) 0.62499(9) 0.0174(2) Uani 1 1 d .
C132 C 0.16503(11) 0.85523(10) 0.60918(9) 0.0176(2) Uani 1 1 d .
H132 H 0.1759 0.9307 0.6508 0.021 Uiso 1 1 calc R
C133 C 0.23324(12) 0.82346(11) 0.53296(10) 0.0221(3) Uani 1 1 d .
H133 H 0.2919 0.8770 0.5227 0.027 Uiso 1 1 calc R
C134 C 0.21661(16) 0.71456(14) 0.47181(11) 0.0351(4) Uani 1 1 d .
H134 H 0.2634 0.6933 0.4193 0.042 Uiso 1 1 calc R
C135 C 0.13194(19) 0.63591(14) 0.48661(13) 0.0495(6) Uani 1 1 d .
H135 H 0.1206 0.5609 0.4441 0.059 Uiso 1 1 calc R
C136 C 0.06371(16) 0.66628(12) 0.56326(11) 0.0353(4) Uani 1 1 d .
H136 H 0.0060 0.6120 0.5735 0.042 Uiso 1 1 calc R
P2 P 0.19574(3) 0.85681(2) 0.86849(2) 0.01274(6) Uani 1 1 d .
C211 C 0.31045(11) 0.82983(10) 0.78824(9) 0.0157(2) Uani 1 1 d .
C212 C 0.31735(13) 0.72058(11) 0.72842(10) 0.0217(3) Uani 1 1 d .
H212 H 0.2655 0.6590 0.7336 0.026 Uiso 1 1 calc R
C213 C 0.40060(15) 0.70262(13) 0.66137(11) 0.0298(3) Uani 1 1 d .
H213 H 0.4061 0.6285 0.6208 0.036 Uiso 1 1 calc R
C214 C 0.47584(14) 0.79299(14) 0.65358(11) 0.0298(3) Uani 1 1 d .
H214 H 0.5328 0.7801 0.6077 0.036 Uiso 1 1 calc R
C215 C 0.46867(13) 0.90151(13) 0.71194(10) 0.0254(3) Uani 1 1 d .
H215 H 0.5200 0.9629 0.7059 0.030 Uiso 1 1 calc R
C216 C 0.38592(12) 0.92016(11) 0.77942(9) 0.0192(2) Uani 1 1 d .
H216 H 0.3807 0.9945 0.8196 0.023 Uiso 1 1 calc R
C221 C 0.18658(11) 0.75699(10) 0.92982(8) 0.0153(2) Uani 1 1 d .
C222 C 0.08095(12) 0.73847(11) 0.97006(9) 0.0207(2) Uani 1 1 d .
H222 H 0.0178 0.7769 0.9635 0.025 Uiso 1 1 calc R
C223 C 0.06832(14) 0.66383(12) 1.01968(10) 0.0255(3) Uani 1 1 d .
H223 H -0.0034 0.6512 1.0472 0.031 Uiso 1 1 calc R
C224 C 0.16052(15) 0.60794(12) 1.02890(10) 0.0274(3) Uani 1 1 d .
H224 H 0.1514 0.5561 1.0621 0.033 Uiso 1 1 calc R
C225 C 0.26577(14) 0.62675(11) 0.99024(10) 0.0245(3) Uani 1 1 d .
H225 H 0.3288 0.5885 0.9976 0.029 Uiso 1 1 calc R
C226 C 0.27963(12) 0.70152(11) 0.94061(9) 0.0192(2) Uani 1 1 d .
H226 H 0.3520 0.7147 0.9142 0.023 Uiso 1 1 calc R
C231 C 0.23974(11) 0.99364(10) 0.95334(8) 0.0144(2) Uani 1 1 d .
C232 C 0.18548(12) 1.08472(10) 0.95133(9) 0.0186(2) Uani 1 1 d .
H232 H 0.1238 1.0743 0.9063 0.022 Uiso 1 1 calc R
C233 C 0.22231(13) 1.19099(11) 1.01578(10) 0.0223(3) Uani 1 1 d .
H233 H 0.1856 1.2534 1.0147 0.027 Uiso 1 1 calc R
C234 C 0.31197(13) 1.20613(11) 1.08124(10) 0.0241(3) Uani 1 1 d .
H234 H 0.3364 1.2789 1.1252 0.029 Uiso 1 1 calc R
C235 C 0.36678(13) 1.11577(12) 1.08325(10) 0.0234(3) Uani 1 1 d .
H235 H 0.4283 1.1267 1.1286 0.028 Uiso 1 1 calc R
C236 C 0.33145(12) 1.00943(11) 1.01887(9) 0.0191(2) Uani 1 1 d .
H236 H 0.3695 0.9476 1.0194 0.023 Uiso 1 1 calc R

loop_
_atom_site_aniso_label
_atom_site_aniso_U_11
_atom_site_aniso_U_22
_atom_site_aniso_U_33
_atom_site_aniso_U_23
_atom_site_aniso_U_13
_atom_site_aniso_U_12
C1 0.0175(7) 0.0357(8) 0.0321(8) 0.0160(6) -0.0005(6) 0.0053(6)
B2 0.0258(8) 0.0287(8) 0.0291(8) 0.0168(7) 0.0023(6) 0.0070(6)
B3 0.0196(7) 0.0256(7) 0.0214(7) 0.0102(6) -0.0016(6) -0.0010(6)
B4 0.0166(7) 0.0292(7) 0.0262(8) 0.0125(6) 0.0025(6) 0.0018(6)
B5 0.0218(8) 0.0302(8) 0.0311(8) 0.0141(7) 0.0059(6) 0.0107(6)
Co6 0.01921(9) 0.01416(8) 0.01717(8) 0.00697(6) 0.00274(6) 0.00060(6)
B7 0.0162(7) 0.0164(6) 0.0205(7) 0.0084(5) 0.0017(5) -0.0002(5)
B8 0.0206(7) 0.0192(6) 0.0225(7) 0.0087(5) 0.0053(6) 0.0034(5)
B9 0.0230(8) 0.0168(6) 0.0243(7) 0.0095(5) 0.0036(6) 0.0055(5)
Co10 0.01648(9) 0.01274(7) 0.01784(8) 0.00662(6) 0.00140(6) 0.00004(6)
C61 0.0234(7) 0.0213(6) 0.0266(7) 0.0087(5) 0.0040(5) -0.0024(5)
O61 0.0390(7) 0.0216(5) 0.0372(6) -0.0007(4) 0.0088(5) -0.0006(4)
C62 0.0301(8) 0.0181(6) 0.0197(6) 0.0053(5) 0.0040(5) 0.0011(5)
O62 0.0551(8) 0.0258(5) 0.0308(6) 0.0152(5) 0.0132(5) -0.0009(5)
C101 0.0186(6) 0.0194(6) 0.0234(6) 0.0076(5) -0.0023(5) -0.0038(5)
O101 0.0322(6) 0.0288(5) 0.0365(6) 0.0204(5) -0.0095(5) -0.0039(4)
C102 0.0263(7) 0.0202(6) 0.0234(6) 0.0085(5) 0.0034(5) 0.0002(5)
O102 0.0433(7) 0.0227(5) 0.0334(6) 0.0044(4) 0.0009(5) -0.0101(5)
C610 0.0207(7) 0.0178(5) 0.0252(6) 0.0099(5) 0.0039(5) 0.0011(5)
O610 0.0203(5) 0.0383(6) 0.0399(6) 0.0185(5) 0.0086(5) 0.0096(4)
P1 0.01431(15) 0.01327(13) 0.01289(13) 0.00392(10) 0.00008(11) 0.00046(10)
N1 0.0147(5) 0.0215(5) 0.0143(5) 0.0039(4) -0.0001(4) 0.0045(4)
C111 0.0162(6) 0.0156(5) 0.0194(6) 0.0064(4) -0.0028(5) 0.0006(4)
C112 0.0258(7) 0.0249(6) 0.0203(6) 0.0092(5) -0.0056(5) 0.0024(5)
C113 0.0300(8) 0.0323(7) 0.0338(8) 0.0191(6) -0.0099(6) 0.0028(6)
C114 0.0233(8) 0.0254(7) 0.0447(9) 0.0154(6) -0.0061(7) 0.0054(5)
C115 0.0197(7) 0.0230(6) 0.0348(8) 0.0079(6) -0.0007(6) 0.0055(5)
C116 0.0189(6) 0.0192(6) 0.0229(6) 0.0075(5) -0.0004(5) 0.0027(5)
C121 0.0187(6) 0.0148(5) 0.0155(5) 0.0026(4) 0.0041(5) -0.0003(4)
C122 0.0197(7) 0.0218(6) 0.0438(9) 0.0106(6) -0.0030(6) -0.0017(5)
C123 0.0194(8) 0.0259(7) 0.0566(11) 0.0056(7) 0.0010(7) -0.0045(6)
C124 0.0333(9) 0.0198(6) 0.0334(8) -0.0021(6) 0.0165(7) -0.0099(6)
C125 0.0536(10) 0.0191(6) 0.0202(7) 0.0064(5) 0.0056(7) -0.0071(6)
C126 0.0354(8) 0.0184(6) 0.0180(6) 0.0061(5) -0.0020(6) -0.0035(5)
C131 0.0201(6) 0.0161(5) 0.0139(5) 0.0037(4) 0.0020(5) -0.0013(4)
C132 0.0198(6) 0.0158(5) 0.0176(6) 0.0073(4) -0.0008(5) -0.0005(4)
C133 0.0226(7) 0.0239(6) 0.0212(6) 0.0113(5) 0.0034(5) -0.0024(5)
C134 0.0417(10) 0.0312(8) 0.0243(7) 0.0023(6) 0.0174(7) -0.0061(7)
C135 0.0643(13) 0.0265(8) 0.0364(9) -0.0103(7) 0.0307(9) -0.0169(8)
C136 0.0435(10) 0.0211(6) 0.0277(8) -0.0040(6) 0.0187(7) -0.0133(6)
P2 0.01245(15) 0.01318(12) 0.01305(13) 0.00444(10) 0.00162(11) 0.00330(10)
C211 0.0157(6) 0.0176(5) 0.0161(5) 0.0074(4) 0.0029(4) 0.0061(4)
C212 0.0286(7) 0.0182(5) 0.0220(6) 0.0090(5) 0.0083(5) 0.0099(5)
C213 0.0400(9) 0.0271(7) 0.0284(7) 0.0117(6) 0.0163(7) 0.0195(6)
C214 0.0284(8) 0.0414(8) 0.0279(7) 0.0174(7) 0.0154(6) 0.0175(6)
C215 0.0199(7) 0.0341(7) 0.0263(7) 0.0154(6) 0.0054(5) 0.0039(5)
C216 0.0175(6) 0.0220(6) 0.0196(6) 0.0087(5) 0.0012(5) 0.0031(5)
C221 0.0183(6) 0.0139(5) 0.0134(5) 0.0043(4) 0.0010(4) 0.0018(4)
C222 0.0198(7) 0.0219(6) 0.0202(6) 0.0070(5) 0.0044(5) 0.0022(5)
C223 0.0283(8) 0.0264(6) 0.0211(6) 0.0090(5) 0.0064(6) -0.0020(5)
C224 0.0426(9) 0.0208(6) 0.0201(6) 0.0105(5) 0.0021(6) -0.0010(6)
C225 0.0325(8) 0.0212(6) 0.0237(7) 0.0115(5) -0.0004(6) 0.0071(5)
C226 0.0212(7) 0.0190(5) 0.0194(6) 0.0087(5) 0.0006(5) 0.0038(5)
C231 0.0139(6) 0.0145(5) 0.0146(5) 0.0045(4) 0.0025(4) 0.0026(4)
C232 0.0177(6) 0.0179(5) 0.0212(6) 0.0071(5) 0.0026(5) 0.0047(4)
C233 0.0245(7) 0.0150(5) 0.0270(7) 0.0060(5) 0.0073(5) 0.0038(5)
C234 0.0274(7) 0.0171(6) 0.0219(6) 0.0011(5) 0.0044(5) -0.0043(5)
C235 0.0241(7) 0.0233(6) 0.0195(6) 0.0055(5) -0.0045(5) -0.0038(5)
C236 0.0188(6) 0.0204(6) 0.0187(6) 0.0075(5) -0.0005(5) 0.0025(5)

loop_
_atom_type_symbol
_atom_type_description
_atom_type_scat_dispersion_real
_atom_type_scat_dispersion_imag
_atom_type_scat_source
C C 0.0033 0.0016 'International Tables Vol C Tables 4.2.6.8 and 6.1.1.4'
H H 0.0000 0.0000 'International Tables Vol C Tables 4.2.6.8 and 6.1.1.4'
B B 0.0013 0.0007 'International Tables Vol C Tables 4.2.6.8 and 6.1.1.4'
N N 0.0061 0.0033 'International Tables Vol C Tables 4.2.6.8 and 6.1.1.4'
O O 0.0106 0.0060 'International Tables Vol C Tables 4.2.6.8 and 6.1.1.4'
P P 0.1023 0.0942 'International Tables Vol C Tables 4.2.6.8 and 6.1.1.4'
Co Co 0.3494 0.9721 'International Tables Vol C Tables 4.2.6.8 and 6.1.1.4'

loop_
_geom_angle_atom_site_label_1
_geom_angle_atom_site_label_2
_geom_angle_atom_site_label_3
_geom_angle
B4 C1 B5 69.06(11)
B4 C1 B2 110.74(12)
B5 C1 B2 71.16(11)
B4 C1 B3 71.48(10)
B5 C1 B3 110.26(12)
B2 C1 B3 72.51(10)
C1 B2 B9 106.40(12)
C1 B2 B5 54.33(10)
B9 B2 B5 58.82(9)
C1 B2 B3 53.88(9)
B9 B2 B3 99.99(10)
B5 B2 B3 88.77(10)
C1 B2 Co6 114.37(10)
B9 B2 Co6 66.16(7)
B5 B2 Co6 111.40(9)
B3 B2 Co6 63.30(7)
C1 B3 B7 106.51(12)
C1 B3 B4 54.01(9)
B7 B3 B4 58.89(8)
C1 B3 B2 53.61(9)
B7 B3 B2 100.97(10)
B4 B3 B2 88.57(10)
C1 B3 Co6 114.60(10)
B7 B3 Co6 66.94(7)
B4 B3 Co6 111.81(9)
B2 B3 Co6 63.82(7)
C1 B4 B8 108.48(11)
C1 B4 B5 55.50(10)
B8 B4 B5 59.17(9)
C1 B4 B7 107.33(11)
B8 B4 B7 61.61(8)
B5 B4 B7 101.96(10)
C1 B4 B3 54.51(9)
B8 B4 B3 103.42(10)
B5 B4 B3 91.12(10)
B7 B4 B3 59.31(8)
C1 B5 B8 108.70(12)
C1 B5 B4 55.44(9)
B8 B5 B4 59.47(9)
C1 B5 B9 107.47(12)
B8 B5 B9 61.29(9)
B4 B5 B9 101.94(10)
C1 B5 B2 54.51(9)
B8 B5 B2 104.08(11)
B4 B5 B2 91.54(11)
B9 B5 B2 59.85(9)
C62 Co6 C61 96.93(6)
C62 Co6 C610 93.98(6)
C61 Co6 C610 90.49(6)
C62 Co6 B3 130.69(6)
C61 Co6 B3 86.54(7)
C610 Co6 B3 135.28(5)
C62 Co6 B2 86.56(7)
C61 Co6 B2 123.45(7)
C610 Co6 B2 145.79(6)
B3 Co6 B2 52.88(6)
C62 Co6 B9 91.18(6)
C61 Co6 B9 169.55(6)
C610 Co6 B9 95.53(6)
B3 Co6 B9 83.17(6)
B2 Co6 B9 50.29(6)
C62 Co6 B7 162.89(6)
C61 Co6 B7 100.14(6)
C610 Co6 B7 87.01(5)
B3 Co6 B7 49.98(6)
B2 Co6 B7 83.13(6)
B9 Co6 B7 71.73(5)
C62 Co6 Co10 115.18(5)
C61 Co6 Co10 126.22(5)
C610 Co6 Co10 47.80(4)
B3 Co6 Co10 100.97(4)
B2 Co6 Co10 101.47(5)
B9 Co6 Co10 54.65(4)
B7 Co6 Co10 54.24(4)
B4 B7 B3 61.80(9)
B4 B7 B8 58.11(9)
B3 B7 B8 102.72(10)
B4 B7 Co10 120.20(9)
B3 B7 Co10 126.21(8)
B8 B7 Co10 63.00(7)
B4 B7 Co6 111.00(8)
B3 B7 Co6 63.08(6)
B8 B7 Co6 99.31(7)
Co10 B7 Co6 68.57(4)
B5 B8 B4 61.36(9)
B5 B8 B9 60.52(9)
B4 B8 B9 102.71(11)
B5 B8 B7 102.55(11)
B4 B8 B7 60.28(9)
B9 B8 B7 88.60(9)
B5 B8 Co10 124.92(9)
B4 B8 Co10 124.27(10)
B9 B8 Co10 65.55(7)
B7 B8 Co10 64.99(7)
B5 B9 B8 58.19(9)
B5 B9 B2 61.33(9)
B8 B9 B2 102.92(10)
B5 B9 Co10 120.12(9)
B8 B9 Co10 62.97(7)
B2 B9 Co10 126.39(9)
B5 B9 Co6 111.26(9)
B8 B9 Co6 100.17(8)
B2 B9 Co6 63.56(7)
Co10 B9 Co6 68.62(4)
C101 Co10 C102 98.50(6)
C101 Co10 C610 97.02(6)
C102 Co10 C610 102.37(6)
C101 Co10 B8 105.31(6)
C102 Co10 B8 108.04(6)
C610 Co10 B8 138.65(6)
C101 Co10 B7 92.07(6)
C102 Co10 B7 159.59(6)
C610 Co10 B7 93.55(6)
B8 Co10 B7 52.00(6)
C101 Co10 B9 156.77(6)
C102 Co10 B9 89.72(6)
C610 Co10 B9 102.41(6)
B8 Co10 B9 51.47(6)
B7 Co10 B9 74.27(6)
C101 Co10 Co6 130.70(5)
C102 Co10 Co6 123.88(4)
C610 Co10 Co6 53.63(4)
B8 Co10 Co6 85.88(4)
B7 Co10 Co6 57.20(4)
B9 Co10 Co6 56.73(4)
O61 C61 Co6 178.50(14)
O62 C62 Co6 177.90(14)
O101 C101 Co10 177.54(14)
O102 C102 Co10 178.21(14)
O610 C610 Co10 146.30(12)
O610 C610 Co6 135.12(12)
Co10 C610 Co6 78.57(5)
N1 P1 C111 109.35(6)
N1 P1 C131 114.77(6)
C111 P1 C131 108.11(6)
N1 P1 C121 110.39(6)
C111 P1 C121 106.53(6)
C131 P1 C121 107.36(6)
P2 N1 P1 144.28(8)
C116 C111 C112 120.17(12)
C116 C111 P1 118.23(9)
C112 C111 P1 121.54(10)
C113 C112 C111 119.43(14)
C114 C113 C112 120.28(14)
C113 C114 C115 120.55(13)
C114 C115 C116 119.82(14)
C115 C116 C111 119.74(13)
C126 C121 C122 119.76(12)
C126 C121 P1 119.76(10)
C122 C121 P1 120.47(10)
C121 C122 C123 120.09(14)
C124 C123 C122 119.86(16)
C125 C124 C123 120.41(13)
C124 C125 C126 120.11(14)
C121 C126 C125 119.73(14)
C136 C131 C132 119.55(12)
C136 C131 P1 121.54(10)
C132 C131 P1 118.86(10)
C133 C132 C131 119.83(12)
C134 C133 C132 120.26(12)
C133 C134 C135 120.22(14)
C134 C135 C136 120.16(15)
C131 C136 C135 119.98(13)
N1 P2 C211 114.89(6)
N1 P2 C231 108.82(6)
C211 P2 C231 106.57(6)
N1 P2 C221 110.08(6)
C211 P2 C221 108.96(6)
C231 P2 C221 107.21(6)
C216 C211 C212 119.90(12)
C216 C211 P2 119.39(10)
C212 C211 P2 120.41(10)
C213 C212 C211 119.59(13)
C212 C213 C214 120.07(14)
C215 C214 C213 120.65(13)
C214 C215 C216 119.65(13)
C215 C216 C211 120.14(13)
C226 C221 C222 119.87(11)
C226 C221 P2 123.21(10)
C222 C221 P2 116.90(9)
C223 C222 C221 120.00(13)
C224 C223 C222 119.75(13)
C225 C224 C223 120.63(12)
C224 C225 C226 120.18(13)
C225 C226 C221 119.57(13)
C232 C231 C236 120.09(12)
C232 C231 P2 119.96(10)
C236 C231 P2 119.90(9)
C233 C232 C231 119.55(12)
C234 C233 C232 120.25(12)
C233 C234 C235 120.45(12)
C234 C235 C236 119.87(13)
C235 C236 C231 119.78(12)

loop_
_geom_bond_atom_site_label_1
_geom_bond_atom_site_label_2
_geom_bond_distance
C1 B4 1.599(2)
C1 B5 1.600(2)
C1 B2 1.604(2)
C1 B3 1.609(2)
B2 B9 1.837(2)
B2 B5 1.864(2)
B2 B3 1.900(2)
B2 Co6 2.1385(17)
B3 B7 1.829(2)
B3 B4 1.874(2)
B3 Co6 2.1289(16)
B4 B8 1.780(2)
B4 B5 1.814(2)
B4 B7 1.821(2)
B5 B8 1.775(2)
B5 B9 1.818(2)
Co6 C62 1.7570(13)
Co6 C61 1.7718(15)
Co6 C610 1.9987(14)
Co6 B9 2.1845(16)
Co6 B7 2.1970(14)
Co6 Co10 2.4331(3)
B7 B8 1.844(2)
B7 Co10 2.1210(14)
B8 B9 1.831(2)
B8 Co10 2.0853(16)
B9 Co10 2.1311(15)
Co10 C101 1.7649(13)
Co10 C102 1.7686(14)
Co10 C610 1.8390(14)
C61 O61 1.1374(18)
C62 O62 1.1432(16)
C101 O101 1.1395(16)
C102 O102 1.1421(17)
C610 O610 1.1697(17)
P1 N1 1.5752(11)
P1 C111 1.7912(12)
P1 C131 1.7923(13)
P1 C121 1.7992(13)
N1 P2 1.5752(11)
C111 C116 1.3941(19)
C111 C112 1.3971(18)
C112 C113 1.385(2)
C113 C114 1.384(2)
C114 C115 1.384(2)
C115 C116 1.3895(18)
C121 C126 1.3884(18)
C121 C122 1.389(2)
C122 C123 1.390(2)
C123 C124 1.379(2)
C124 C125 1.378(3)
C125 C126 1.393(2)
C131 C136 1.3849(19)
C131 C132 1.4019(17)
C132 C133 1.3813(19)
C133 C134 1.376(2)
C134 C135 1.384(2)
C135 C136 1.385(2)
P2 C211 1.7950(13)
P2 C231 1.7961(12)
P2 C221 1.8003(12)
C211 C216 1.3965(17)
C211 C212 1.3976(18)
C212 C213 1.389(2)
C213 C214 1.390(2)
C214 C215 1.384(2)
C215 C216 1.3899(19)
C221 C226 1.3948(18)
C221 C222 1.3978(18)
C222 C223 1.3895(18)
C223 C224 1.384(2)
C224 C225 1.383(2)
C225 C226 1.3914(17)
C231 C232 1.3933(17)
C231 C236 1.3964(18)
C232 C233 1.3915(18)
C233 C234 1.380(2)
C234 C235 1.389(2)
C235 C236 1.3887(19)
